data_1536281
loop_
_publ_author_name
'Olenev, A.V.'
'Shevel'kov, A.V.'

_publ_section_title
;
 The (Hg3)(2+) group as a framework unit in a host-guest compound: (Hg11
 As4) (Ga Br4)4
;
_journal_name_full 'Angew. Chem. Int. ed.'
_journal_page_first 2353
_journal_page_last 2354
_journal_volume 40
_journal_year 2001
_chemical_formula_sum 'As4 Br16 Ga4 Hg11'
_chemical_name_systematic '(Hg11 As4) (Ga Br4)4'
_space_group_IT_number 12
_symmetry_space_group_name_Hall '-C 2y'
_symmetry_space_group_name_H-M 'C 1 2/m 1'
_cell_angle_alpha 90
_cell_angle_beta 98.56
_cell_angle_gamma 90
_cell_formula_units_Z 2
_cell_length_a 13.272
_cell_length_b 7.558
_cell_length_c 22.4719
_cell_volume 2229.041
_citation_journal_id_ASTM ACIEF5
_cod_data_source_file Olenev_ACIEF5_2001_78.cif
_cod_data_source_block As4Br16Ga4Hg11
_cod_original_cell_volume 2229.042
_cod_database_code 1536281

loop_
_symmetry_equiv_pos_as_xyz
x,y,z
-x,y,-z
-x,-y,-z
x,-y,z
x+1/2,y+1/2,z
-x+1/2,y+1/2,-z
-x+1/2,-y+1/2,-z
x+1/2,-y+1/2,z

loop_
_atom_site_label
_atom_site_type_symbol
_atom_site_fract_x
_atom_site_fract_y
_atom_site_fract_z
_atom_site_occupancy
_atom_site_U_iso_or_equiv
Hg4 Hg 0.0315 0 0.11611 1 0.0
Br5 Br-1 0.5344 0 0.1496 1 0.0
Hg1 Hg 0.23344 0 0.28304 1 0.0
Br4 Br-1 0.7903 0.2541 0.14981 1 0.0
Br2 Br-1 0.7367 0 0.28147 1 0.0
Ga2 Ga+3 0.3601 0 0.10894 1 0.0
Hg3 Hg+1 0.4697 0 0.44291 1 0.0
Ga1 Ga+3 0.7587 0 0.3861 1 0.0
Br6 Br-1 0.6634 0 0.9937 1 0.0
As2 As-1 0.4131 0 0.33077 1 0.0
As1 As-1 0.0569 0 0.23064 1 0.0
Br3 Br-1 0.1814 0.247 0.41568 1 0.0
Hg5 Hg 0 0 0 1 0.0
Br1 Br-1 0.9324 0 0.4216 1 0.0
Hg2 Hg 0.4844 0.24965 0.27947 1 0.0
